data_7237341
loop_
_publ_author_name
'Hsu, Hsien-Yi'
'Ji, Li'
'Zhang, Chengxi'
'Mak, Chun Hong'
'Liu, Rugeng'
'Wang, Tie'
'Zou, Xingli'
'Leu, Shao-Yuan'
'Yu, Edward T.'

_publ_section_title
;
 Ultra-stable 2D layered methylammonium cadmium trihalide perovskite
 photoelectrodes
;
_journal_issue 43
_journal_name_full 'Journal of Materials Chemistry C'
_journal_page_first 11552
_journal_paper_doi 10.1039/C8TC02153H
_journal_volume 6
_journal_year 2018
_chemical_formula_moiety 'C H12 Cd3 Cl7 N O3'
_chemical_formula_sum 'C H12 Cd3 Cl7 N O3'
_chemical_formula_weight 671.47
_space_group_crystal_system monoclinic
_space_group_IT_number 11
_space_group_name_Hall '-P 2yb'
_space_group_name_H-M_alt 'P 1 21/m 1'
_atom_sites_solution_hydrogens mixed
_audit_creation_method SHELXL-2016/6
_audit_update_record
;
2018-05-02 deposited with the CCDC.
2018-09-14 downloaded from the CCDC.
;
_cell_angle_alpha 90
_cell_angle_beta 90.922(3)
_cell_angle_gamma 90
_cell_formula_units_Z 2
_cell_length_a 6.7315(4)
_cell_length_b 15.9916(9)
_cell_length_c 6.9266(4)
_cell_measurement_reflns_used 3451
_cell_measurement_temperature 100(2)
_cell_measurement_theta_max 27.9
_cell_measurement_theta_min 2.54
_cell_volume 745.53(7)
_computing_cell_refinement 'Apex II release 2010, Bruker AXS, Inc.'
_computing_data_collection 'Apex II release 2010, Bruker AXS, Inc.'
_computing_data_reduction 'Apex II release 2010, Bruker AXS, Inc.'
_computing_molecular_graphics 'XP SHELXTL/PC, Siemens Analytical'
_computing_publication_material 'SHELXL-2016/6, Sheldrick, G. M.'
_computing_structure_refinement 'Shelxl-2016/6, Sheldrick, G. M.'
_computing_structure_solution
;

Sheldrick, G. M. (2015).  SHELXT.  Acta Cryst. A71, 3-8.

;
_diffrn_ambient_temperature 100(2)
_diffrn_measured_fraction_theta_full 1.000
_diffrn_measured_fraction_theta_max 0.996
_diffrn_measurement_device_type 'Nonius Kappa CCD with Bruker Apex II detector'
_diffrn_measurement_method \w-scans
_diffrn_radiation_type MoK\a
_diffrn_radiation_wavelength 0.71073
_diffrn_reflns_av_R_equivalents 0.0378
_diffrn_reflns_av_unetI/netI 0.0314
_diffrn_reflns_Laue_measured_fraction_full 1.000
_diffrn_reflns_Laue_measured_fraction_max 0.996
_diffrn_reflns_limit_h_max 8
_diffrn_reflns_limit_h_min -8
_diffrn_reflns_limit_k_max 20
_diffrn_reflns_limit_k_min -21
_diffrn_reflns_limit_l_max 9
_diffrn_reflns_limit_l_min -9
_diffrn_reflns_number 7589
_diffrn_reflns_point_group_measured_fraction_full 1.000
_diffrn_reflns_point_group_measured_fraction_max 0.996
_diffrn_reflns_theta_full 25.242
_diffrn_reflns_theta_max 27.961
_diffrn_reflns_theta_min 2.547
_diffrn_source 'fine focus sealed tube'
_exptl_absorpt_coefficient_mu 5.479
_exptl_absorpt_correction_T_max 1.00
_exptl_absorpt_correction_T_min 0.646
_exptl_absorpt_correction_type multi-scan
_exptl_absorpt_process_details
;
SADABS. G. M. Sheldrick.  Apex II release 2010, Bruker AXS, Inc.
;
_exptl_crystal_colour colorless
_exptl_crystal_density_diffrn 2.991
_exptl_crystal_description needle
_exptl_crystal_F_000 624
_exptl_crystal_size_max 0.490
_exptl_crystal_size_mid 0.110
_exptl_crystal_size_min 0.050
_refine_diff_density_max 0.594
_refine_diff_density_min -0.590
_refine_diff_density_rms 0.144
_refine_ls_extinction_method none
_refine_ls_goodness_of_fit_ref 1.061
_refine_ls_hydrogen_treatment mixed
_refine_ls_matrix_type full
_refine_ls_number_parameters 91
_refine_ls_number_reflns 1841
_refine_ls_number_restraints 0
_refine_ls_restrained_S_all 1.061
_refine_ls_R_factor_all 0.0238
_refine_ls_R_factor_gt 0.0192
_refine_ls_shift/su_max 0.001
_refine_ls_shift/su_mean 0.000
_refine_ls_structure_factor_coef Fsqd
_refine_ls_weighting_details 'w=1/[\s^2^(Fo^2^)+(0.0081P)^2^+0.4696P] where P=(Fo^2^+2Fc^2^)/3'
_refine_ls_weighting_scheme calc
_refine_ls_wR_factor_gt 0.0405
_refine_ls_wR_factor_ref 0.0424
_reflns_Friedel_coverage 0.000
_reflns_number_gt 1632
_reflns_number_total 1841
_reflns_threshold_expression 'I > 2\s(I)'
_cod_data_source_file c8tc02153h2.cif
_cod_data_source_block shelx
_cod_original_sg_symbol_H-M 'P 21/m'
_cod_database_code 7237341
_shelx_shelxl_version_number 2016/6
_shelx_space_group_comment
;
The symmetry employed for this shelxl refinement is uniquely defined
by the following loop, which should always be used as a source of
symmetry information in preference to the above space-group names.
They are only intended as comments.
;
_shelx_estimated_absorpt_t_min 0.174
_shelx_estimated_absorpt_t_max 0.771

loop_
_space_group_symop_operation_xyz
'x, y, z'
'-x, y+1/2, -z'
'-x, -y, -z'
'x, -y-1/2, z'

loop_
_atom_site_label
_atom_site_type_symbol
_atom_site_fract_x
_atom_site_fract_y
_atom_site_fract_z
_atom_site_U_iso_or_equiv
_atom_site_adp_type
_atom_site_occupancy
_atom_site_site_symmetry_order
_atom_site_calc_flag
_atom_site_refinement_flags_posn
_atom_site_refinement_flags_adp
_atom_site_refinement_flags_occupancy
Cd1 Cd 0.00240(3) 0.59600(2) 0.16299(3) 0.00588(6) Uani 1 1 d . . .
Cd2 Cd -0.500000 0.500000 0.000000 0.00568(7) Uani 1 2 d S . P
Cl2 Cl -0.31732(9) 0.54585(4) 0.32313(10) 0.00646(13) Uani 1 1 d . . .
Cl3 Cl -0.16917(9) 0.55605(4) -0.17179(9) 0.00591(13) Uani 1 1 d . . .
Cl4 Cl 0.32386(9) 0.64096(4) -0.00745(10) 0.00713(13) Uani 1 1 d . . .
Cl7 Cl -0.12513(14) 0.750000 0.14828(15) 0.0099(2) Uani 1 2 d S T P
O2 O 0.1649(3) 0.62039(15) 0.4571(3) 0.0101(4) Uani 1 1 d . . .
N1 N 0.4677(5) 0.750000 0.3810(5) 0.0091(7) Uani 1 2 d S T P
H1A H 0.412895 0.698765 0.359371 0.014 Uiso 0.5 1 calc R U P
H1B H 0.555166 0.761832 0.286002 0.014 Uiso 0.5 1 calc R U P
H1C H 0.370172 0.789402 0.381403 0.014 Uiso 0.5 1 calc R U P
C1 C 0.5733(6) 0.750000 0.5703(6) 0.0148(9) Uani 1 2 d S T P
H1D H 0.635031 0.804755 0.592245 0.022 Uiso 0.5 1 calc R U P
H1E H 0.676216 0.706651 0.571006 0.022 Uiso 0.5 1 calc R U P
H1F H 0.478512 0.738594 0.672963 0.022 Uiso 0.5 1 calc R U P
O1 O 0.0435(4) 0.750000 -0.3038(4) 0.0112(6) Uani 1 2 d GS T P
H1O1 H -0.062493 0.739634 -0.246036 0.03(2) Uiso 0.5 1 d G . P
H1O2 H 0.130319 0.768997 -0.227199 0.04(3) Uiso 0.5 1 d G . P
H2O1 H 0.103(6) 0.650(3) 0.535(6) 0.039(13) Uiso 1 1 d . . .
H2O2 H 0.208(6) 0.582(3) 0.502(7) 0.041(14) Uiso 1 1 d . . .

loop_
_atom_site_aniso_label
_atom_site_aniso_U_11
_atom_site_aniso_U_22
_atom_site_aniso_U_33
_atom_site_aniso_U_23
_atom_site_aniso_U_13
_atom_site_aniso_U_12
Cd1 0.00537(10) 0.00512(10) 0.00713(11) -0.00089(7) 0.00005(8) -0.00039(7)
Cd2 0.00446(13) 0.00472(14) 0.00783(15) -0.00082(11) -0.00055(11) 0.00092(10)
Cl2 0.0058(3) 0.0075(3) 0.0061(3) 0.0003(2) -0.0009(2) -0.0009(2)
Cl3 0.0061(3) 0.0056(3) 0.0060(3) 0.0000(2) -0.0003(2) -0.0002(2)
Cl4 0.0070(3) 0.0049(3) 0.0095(3) 0.0001(2) 0.0011(2) 0.0007(2)
Cl7 0.0115(4) 0.0033(4) 0.0151(5) 0.000 0.0057(4) 0.000
O2 0.0116(10) 0.0103(11) 0.0083(11) -0.0001(9) 0.0001(9) 0.0007(9)
N1 0.0087(16) 0.0082(16) 0.0105(18) 0.000 -0.0015(14) 0.000
C1 0.016(2) 0.018(2) 0.011(2) 0.000 -0.0043(17) 0.000
O1 0.0109(15) 0.0139(15) 0.0086(15) 0.000 -0.0027(13) 0.000

loop_
_atom_type_symbol
_atom_type_description
_atom_type_scat_dispersion_real
_atom_type_scat_dispersion_imag
_atom_type_scat_source
C C 0.0033 0.0016 'International Tables Vol C Tables 4.2.6.8 and 6.1.1.4'
H H 0.0000 0.0000 'International Tables Vol C Tables 4.2.6.8 and 6.1.1.4'
Cd Cd -0.8075 1.2024 'International Tables Vol C Tables 4.2.6.8 and 6.1.1.4'
Cl Cl 0.1484 0.1585 'International Tables Vol C Tables 4.2.6.8 and 6.1.1.4'
N N 0.0061 0.0033 'International Tables Vol C Tables 4.2.6.8 and 6.1.1.4'
O O 0.0106 0.0060 'International Tables Vol C Tables 4.2.6.8 and 6.1.1.4'

loop_
_geom_angle_atom_site_label_1
_geom_angle_atom_site_label_2
_geom_angle_atom_site_label_3
_geom_angle
_geom_angle_site_symmetry_1
_geom_angle_site_symmetry_3
O2 Cd1 Cl2 93.41(5) . .
O2 Cd1 Cl4 88.17(5) . .
Cl2 Cd1 Cl4 177.58(2) . .
O2 Cd1 Cl7 91.47(6) . .
Cl2 Cd1 Cl7 91.96(2) . .
Cl4 Cd1 Cl7 89.82(2) . .
O2 Cd1 Cl3 175.36(6) . .
Cl2 Cd1 Cl3 86.92(2) . .
Cl4 Cd1 Cl3 91.35(2) . .
Cl7 Cd1 Cl3 93.14(3) . .
O2 Cd1 Cl3 86.64(6) . 3_565
Cl2 Cd1 Cl3 93.47(2) . 3_565
Cl4 Cd1 Cl3 84.79(2) . 3_565
Cl7 Cd1 Cl3 174.34(2) . 3_565
Cl3 Cd1 Cl3 88.72(2) . 3_565
Cl4 Cd2 Cl4 180.0 3_565 1_455
Cl4 Cd2 Cl2 91.05(2) 3_565 .
Cl4 Cd2 Cl2 88.95(2) 1_455 .
Cl4 Cd2 Cl2 88.95(2) 3_565 3_465
Cl4 Cd2 Cl2 91.05(2) 1_455 3_465
Cl2 Cd2 Cl2 180.0 . 3_465
Cl4 Cd2 Cl3 85.16(2) 3_565 .
Cl4 Cd2 Cl3 94.84(2) 1_455 .
Cl2 Cd2 Cl3 84.55(2) . .
Cl2 Cd2 Cl3 95.45(2) 3_465 .
Cl4 Cd2 Cl3 94.84(2) 3_565 3_465
Cl4 Cd2 Cl3 85.16(2) 1_455 3_465
Cl2 Cd2 Cl3 95.45(2) . 3_465
Cl2 Cd2 Cl3 84.55(2) 3_465 3_465
Cl3 Cd2 Cl3 180.0 . 3_465
Cd1 Cl2 Cd2 95.90(2) . .
Cd1 Cl3 Cd1 91.28(2) . 3_565
Cd1 Cl3 Cd2 92.60(2) . .
Cd1 Cl3 Cd2 92.12(2) 3_565 .
Cd2 Cl4 Cd1 97.90(2) 1_655 .
Cd1 Cl7 Cd1 141.39(4) . 4_575
Cd1 O2 H2O1 115(3) . .
Cd1 O2 H2O2 114(3) . .
H2O1 O2 H2O2 114(4) . .
C1 N1 H1A 109.5 . .
C1 N1 H1B 109.5 . .
H1A N1 H1B 109.5 . .
C1 N1 H1C 109.5 . .
H1A N1 H1C 109.5 . .
H1B N1 H1C 109.5 . .
C1 N1 H1A 109.5(5) . 4_575
H1A N1 H1A 128.4 . 4_575
H1B N1 H1A 87.6 . 4_575
H1C N1 H1A 24.0 . 4_575
C1 N1 H1B 109.5(4) . 4_575
H1A N1 H1B 87.6 . 4_575
H1B N1 H1B 24.0 . 4_575
H1C N1 H1B 128.4 . 4_575
H1A N1 H1B 109.5 4_575 4_575
C1 N1 H1C 109.5(9) . 4_575
H1A N1 H1C 24.0 . 4_575
H1B N1 H1C 128.4 . 4_575
H1C N1 H1C 87.6 . 4_575
H1A N1 H1C 109.5 4_575 4_575
H1B N1 H1C 109.5 4_575 4_575
N1 C1 H1D 109.5 . .
N1 C1 H1E 109.5 . .
H1D C1 H1E 109.5 . .
N1 C1 H1F 109.5 . .
H1D C1 H1F 109.5 . .
H1E C1 H1F 109.5 . .
N1 C1 H1D 109.5(6) . 4_575
H1D C1 H1D 126.6 . 4_575
H1E C1 H1D 21.5 . 4_575
H1F C1 H1D 90.0 . 4_575
N1 C1 H1E 109.5(9) . 4_575
H1D C1 H1E 21.5 . 4_575
H1E C1 H1E 90.0 . 4_575
H1F C1 H1E 126.6 . 4_575
H1D C1 H1E 109.5 4_575 4_575
N1 C1 H1F 109.5(4) . 4_575
H1D C1 H1F 90.0 . 4_575
H1E C1 H1F 126.6 . 4_575
H1F C1 H1F 21.5 . 4_575
H1D C1 H1F 109.5 4_575 4_575
H1E C1 H1F 109.5 4_575 4_575
H1O1 O1 H1O2 111.0 . .
H1O1 O1 H1O1 22.8 . 4_575
H1O2 O1 H1O1 102.4 . 4_575
H1O1 O1 H1O2 102.4 . 4_575
H1O2 O1 H1O2 42.4 . 4_575
H1O1 O1 H1O2 111.0 4_575 4_575

loop_
_geom_bond_atom_site_label_1
_geom_bond_atom_site_label_2
_geom_bond_distance
_geom_bond_site_symmetry_2
Cd1 O2 2.329(2) .
Cd1 Cl2 2.5655(7) .
Cd1 Cl4 2.5837(7) .
Cd1 Cl7 2.6096(4) .
Cd1 Cl3 2.6520(7) .
Cd1 Cl3 2.6784(7) 3_565
Cd2 Cl4 2.5471(6) 3_565
Cd2 Cl4 2.5471(6) 1_455
Cd2 Cl2 2.6402(7) .
Cd2 Cl2 2.6403(7) 3_465
Cd2 Cl3 2.6952(6) .
Cd2 Cl3 2.6952(6) 3_465
O2 H2O1 0.84(4) .
O2 H2O2 0.74(4) .
N1 C1 1.481(5) .
N1 H1A 0.9100 .
N1 H1B 0.9100 .
N1 H1C 0.9100 .
N1 H1A 0.91(2) 4_575
N1 H1B 0.910(17) 4_575
N1 H1C 0.91(4) 4_575
C1 H1D 0.9800 .
C1 H1E 0.9800 .
C1 H1F 0.9800 .
C1 H1D 0.98(3) 4_575
C1 H1E 0.98(4) 4_575
C1 H1F 0.980(17) 4_575
O1 H1O1 0.8401 .
O1 H1O2 0.8400 .
O1 H1O1 0.84(4) 4_575
O1 H1O2 0.84(6) 4_575
